data_4106234
loop_
_publ_author_name
'Pangkuan Chen'
'Roger A. Lalancette'
'Frieder J\"akle'

_publ_section_title
;
 Applying the Oligomer Approach to Luminescent Conjugated Organoboranes
;
_journal_name_full 'Journal of the American Chemical Society'
_journal_page_first 8802
_journal_page_last 8805
_journal_paper_doi 10.1021/ja201436a
_journal_volume 133
_journal_year 2011
_chemical_formula_moiety 'C75 H82 B4 Br4, 2(C6 H14)'
_chemical_formula_sum 'C87 H110 B4 Br4'
_chemical_formula_weight 1518.63
_chemical_name_systematic
; 
 ? 
;
_space_group_IT_number 2
_symmetry_cell_setting triclinic
_symmetry_space_group_name_Hall '-P 1'
_symmetry_space_group_name_H-M 'P -1'
_atom_sites_solution_hydrogens geom
_atom_sites_solution_primary direct
_atom_sites_solution_secondary difmap
_audit_creation_method SHELXL-97
_cell_angle_alpha 85.226(1)
_cell_angle_beta 89.140(1)
_cell_angle_gamma 68.436(1)
_cell_formula_units_Z 2
_cell_length_a 12.6363(3)
_cell_length_b 16.8630(4)
_cell_length_c 21.4921(5)
_cell_measurement_reflns_used 9927
_cell_measurement_temperature 100(2)
_cell_measurement_theta_max 67.19
_cell_measurement_theta_min 3.36
_cell_volume 4243.75(18)
_computing_cell_refinement 'APEX 2'
_computing_data_collection 'APEX 2 (Bruker, 2006)'
_computing_data_reduction 'SAINT (Bruker, 2005)'
_computing_molecular_graphics SHELXTL
_computing_publication_material SHELXTL
_computing_structure_refinement SHELXTL
_computing_structure_solution 'SHELXTL (Sheldrick, 2008b)'
_diffrn_ambient_temperature 100(2)
_diffrn_measured_fraction_theta_full 0.920
_diffrn_measured_fraction_theta_max 0.920
_diffrn_measurement_device_type 'Bruker SMART CCD Apex-II area-detector'
_diffrn_measurement_method '\f and \w'
_diffrn_radiation_monochromator graphite
_diffrn_radiation_source 'fine-focus sealed tube'
_diffrn_radiation_type CuK\a
_diffrn_radiation_wavelength 1.54178
_diffrn_reflns_av_R_equivalents 0.000
_diffrn_reflns_av_sigmaI/netI 0.023
_diffrn_reflns_limit_h_max 15
_diffrn_reflns_limit_h_min -15
_diffrn_reflns_limit_k_max 19
_diffrn_reflns_limit_k_min -19
_diffrn_reflns_limit_l_max 25
_diffrn_reflns_limit_l_min 0
_diffrn_reflns_number 14057
_diffrn_reflns_theta_full 67.41
_diffrn_reflns_theta_max 67.41
_diffrn_reflns_theta_min 2.83
_diffrn_standards_decay_% 0
_diffrn_standards_number 0
_exptl_absorpt_coefficient_mu 2.604
_exptl_absorpt_correction_T_max 0.745
_exptl_absorpt_correction_T_min 0.519
_exptl_absorpt_correction_type numerical
_exptl_absorpt_process_details 'SADABS (Sheldrick, 2008a)'
_exptl_crystal_colour yellow
_exptl_crystal_density_diffrn 1.188
_exptl_crystal_description block
_exptl_crystal_F_000 1584
_exptl_crystal_size_max 0.29
_exptl_crystal_size_mid 0.15
_exptl_crystal_size_min 0.12
_platon_squeeze_details
;
PLATON found voids equal to 60 electrons per cell
;
_refine_diff_density_max 1.79
_refine_diff_density_min -0.49
_refine_diff_density_rms 0.07
_refine_ls_extinction_method none
_refine_ls_goodness_of_fit_ref 1.07
_refine_ls_hydrogen_treatment constr
_refine_ls_matrix_type full
_refine_ls_number_parameters 889
_refine_ls_number_reflns 14057
_refine_ls_number_restraints 0
_refine_ls_restrained_S_all 1.07
_refine_ls_R_factor_all 0.049
_refine_ls_R_factor_gt 0.043
_refine_ls_shift/su_max 0.00
_refine_ls_shift/su_mean 0.00
_refine_ls_structure_factor_coef Fsqd
_refine_ls_weighting_details 'calc w=1/[\s^2^(Fo^2^)+(0.0799P)^2^+2.9317P] where P=(Fo^2^+2Fc^2^)/3'
_refine_ls_weighting_scheme calc
_refine_ls_wR_factor_gt 0.125
_refine_ls_wR_factor_ref 0.129
_reflns_number_gt 12267
_reflns_number_total 14057
_reflns_threshold_expression I>2\s(I)
_cod_data_source_file ja201436a_si_002.cif
_cod_data_source_block trimer
_cod_original_cell_volume 4243.75(17)
_cod_database_code 4106234

loop_
_symmetry_equiv_pos_as_xyz
'x, y, z'
'-x, -y, -z'

loop_
_atom_site_label
_atom_site_type_symbol
_atom_site_fract_x
_atom_site_fract_y
_atom_site_fract_z
_atom_site_U_iso_or_equiv
_atom_site_adp_type
_atom_site_occupancy
_atom_site_symmetry_multiplicity
_atom_site_calc_flag
_atom_site_refinement_flags
_atom_site_disorder_assembly
_atom_site_disorder_group
Br1 Br -0.36591(3) 0.86956(2) 0.367374(15) 0.04796(11) Uani 1 1 d . . .
C1B C 0.4426(2) 0.76964(18) 1.45225(13) 0.0294(6) Uani 1 1 d . . .
H1B H 0.4101 0.8301 1.4445 0.035 Uiso 1 1 calc R . .
C1 C -0.2345(3) 0.84285(19) 0.50236(14) 0.0332(6) Uani 1 1 d . . .
H1 H -0.2784 0.8956 0.4801 0.040 Uiso 1 1 calc R . .
C1A C 0.0627(2) 0.78533(19) 0.89308(13) 0.0317(6) Uani 1 1 d . . .
H1A H 0.0043 0.7700 0.8764 0.038 Uiso 1 1 calc R . .
B1 B -0.2750(3) 0.7649(2) 0.41388(17) 0.0377(8) Uani 1 1 d . . .
Br2 Br -0.25328(3) 0.66136(2) 0.375927(16) 0.04559(11) Uani 1 1 d . . .
C2A C 0.0948(2) 0.84839(17) 0.86056(13) 0.0297(6) Uani 1 1 d . . .
B2 B 0.0373(3) 0.8983(2) 0.79743(15) 0.0294(7) Uani 1 1 d . . .
C2B C 0.5085(2) 0.73263(18) 1.50746(13) 0.0282(6) Uani 1 1 d . . .
C2 C -0.2215(3) 0.7650(2) 0.47751(14) 0.0344(6) Uani 1 1 d . . .
Br3 Br 0.45816(3) 0.910358(18) 1.547753(14) 0.03518(10) Uani 1 1 d . . .
C3A C 0.1816(2) 0.86942(18) 0.88693(13) 0.0314(6) Uani 1 1 d . . .
H3A H 0.2022 0.9136 0.8663 0.038 Uiso 1 1 calc R . .
C3B C 0.5571(2) 0.64265(18) 1.51621(13) 0.0300(6) Uani 1 1 d . . .
H3B H 0.6036 0.6168 1.5522 0.036 Uiso 1 1 calc R . .
C3 C -0.1573(3) 0.6880(2) 0.51184(15) 0.0367(7) Uani 1 1 d . . .
H3 H -0.1488 0.6353 0.4957 0.044 Uiso 1 1 calc R . .
B3 B 0.3281(3) 0.5279(2) 1.19523(16) 0.0308(7) Uani 1 1 d . . .
Br4 Br 0.60184(3) 0.738805(19) 1.635081(13) 0.03556(10) Uani 1 1 d . . .
C4A C -0.1194(2) 0.76493(18) 0.59203(13) 0.0302(6) Uani 1 1 d . . .
C4B C -0.0747(2) 0.78384(18) 0.64882(13) 0.0287(6) Uani 1 1 d . . .
C4 C -0.1061(2) 0.68694(18) 0.56851(14) 0.0333(6) Uani 1 1 d . . .
H4 H -0.0628 0.6343 0.5910 0.040 Uiso 1 1 calc R . .
C4BC C 0.4402(2) 0.59122(18) 1.36952(13) 0.0284(6) Uani 1 1 d . . .
C4BB C 0.4729(2) 0.62905(17) 1.42084(13) 0.0284(6) Uani 1 1 d . . .
C4AC C 0.2461(2) 0.71162(17) 1.03147(13) 0.0278(6) Uani 1 1 d . . .
C4AA C 0.2377(2) 0.82754(18) 0.94212(13) 0.0303(6) Uani 1 1 d . . .
H4AA H 0.2977 0.8413 0.9584 0.036 Uiso 1 1 calc R . .
C4BA C 0.5395(2) 0.59083(18) 1.47426(13) 0.0300(6) Uani 1 1 d . . .
H4BA H 0.5721 0.5303 1.4816 0.036 Uiso 1 1 calc R . .
C4AB C 0.2046(2) 0.76532(17) 0.97287(12) 0.0278(6) Uani 1 1 d . . .
B4 B 0.5228(3) 0.7874(2) 1.55735(15) 0.0300(7) Uani 1 1 d . . .
C5 C -0.0034(2) 0.73006(18) 0.69680(13) 0.0311(6) Uani 1 1 d . . .
H5 H 0.0222 0.6696 0.6964 0.037 Uiso 1 1 calc R . .
C5B C 0.4649(2) 0.50554(17) 1.35870(13) 0.0308(6) Uani 1 1 d . . .
H5B H 0.5086 0.4607 1.3882 0.037 Uiso 1 1 calc R . .
C5A C 0.3337(2) 0.70667(17) 1.07188(13) 0.0302(6) Uani 1 1 d . . .
H5A H 0.3779 0.7412 1.0634 0.036 Uiso 1 1 calc R . .
C6 C 0.0286(2) 0.76661(18) 0.74437(13) 0.0298(6) Uani 1 1 d . . .
H6 H 0.0769 0.7301 0.7768 0.036 Uiso 1 1 calc R . .
C6B C 0.4245(2) 0.48752(18) 1.30423(13) 0.0305(6) Uani 1 1 d . . .
H6B H 0.4401 0.4295 1.2971 0.037 Uiso 1 1 calc R . .
C6A C 0.3549(2) 0.65005(18) 1.12478(13) 0.0310(6) Uani 1 1 d . . .
H6A H 0.4120 0.6482 1.1537 0.037 Uiso 1 1 calc R . .
C7 C -0.0071(2) 0.85595(17) 0.74710(13) 0.0283(6) Uani 1 1 d . . .
C7A C 0.2950(2) 0.59560(17) 1.13696(13) 0.0291(6) Uani 1 1 d . . .
C7B C 0.3609(2) 0.55230(18) 1.25899(13) 0.0296(6) Uani 1 1 d . . .
C8 C -0.0786(2) 0.90846(17) 0.69803(13) 0.0288(6) Uani 1 1 d . . .
H8 H -0.1043 0.9689 0.6983 0.035 Uiso 1 1 calc R . .
C8A C -0.1116(2) 0.87314(18) 0.64986(13) 0.0290(6) Uani 1 1 d . . .
C8B C 0.3352(2) 0.63842(17) 1.27189(13) 0.0295(6) Uani 1 1 d . . .
H8B H 0.2905 0.6836 1.2429 0.035 Uiso 1 1 calc R . .
C8BA C 0.3747(2) 0.65702(17) 1.32616(13) 0.0287(6) Uani 1 1 d . . .
C8AA C 0.2094(3) 0.60004(18) 1.09398(13) 0.0320(6) Uani 1 1 d . . .
H8AA H 0.1695 0.5621 1.1002 0.038 Uiso 1 1 calc R . .
C8AB C 0.1837(2) 0.65934(18) 1.04286(13) 0.0301(6) Uani 1 1 d . . .
C9A C -0.1839(2) 0.84266(18) 0.55861(13) 0.0313(6) Uani 1 1 d . . .
C9BB C 0.3618(3) 0.74422(18) 1.34729(14) 0.0336(6) Uani 1 1 d . . .
C9BC C 0.4256(2) 0.71822(17) 1.40981(13) 0.0290(6) Uani 1 1 d . . .
C9BA C 0.1154(2) 0.74538(18) 0.94918(13) 0.0310(6) Uani 1 1 d . . .
C9B C 0.0912(3) 0.6784(2) 0.99304(14) 0.0377(7) Uani 1 1 d . . .
C9 C -0.1856(3) 0.91829(18) 0.59299(13) 0.0326(6) Uani 1 1 d . . .
C10B C 0.2363(3) 0.8019(2) 1.35436(17) 0.0451(8) Uani 1 1 d . . .
H10A H 0.1986 0.7716 1.3820 0.068 Uiso 1 1 calc R . .
H10B H 0.1983 0.8163 1.3133 0.068 Uiso 1 1 calc R . .
H10C H 0.2321 0.8545 1.3723 0.068 Uiso 1 1 calc R . .
C10 C -0.1343(3) 0.9748(2) 0.55311(14) 0.0399(7) Uani 1 1 d . . .
H10D H -0.0580 0.9396 0.5400 0.060 Uiso 1 1 calc R . .
H10E H -0.1292 1.0196 0.5778 0.060 Uiso 1 1 calc R . .
H10F H -0.1829 1.0012 0.5162 0.060 Uiso 1 1 calc R . .
C10A C 0.1010(4) 0.5990(3) 0.95973(16) 0.0576(11) Uani 1 1 d . . .
H10G H 0.0432 0.6152 0.9263 0.086 Uiso 1 1 calc R . .
H10H H 0.0891 0.5562 0.9898 0.086 Uiso 1 1 calc R . .
H10I H 0.1769 0.5750 0.9419 0.086 Uiso 1 1 calc R . .
C11B C 0.4204(3) 0.7885(2) 1.30120(14) 0.0410(7) Uani 1 1 d . . .
H11A H 0.4148 0.8433 1.3161 0.062 Uiso 1 1 calc R . .
H11B H 0.3832 0.7987 1.2601 0.062 Uiso 1 1 calc R . .
H11C H 0.5007 0.7519 1.2980 0.062 Uiso 1 1 calc R . .
C11A C -0.0269(3) 0.7176(3) 1.02146(17) 0.0602(11) Uani 1 1 d . . .
H11D H -0.0313 0.7679 1.0427 0.090 Uiso 1 1 calc R . .
H11E H -0.0396 0.6752 1.0516 0.090 Uiso 1 1 calc R . .
H11F H -0.0852 0.7346 0.9883 0.090 Uiso 1 1 calc R . .
C11 C -0.3068(3) 0.97219(19) 0.61283(14) 0.0372(7) Uani 1 1 d . . .
H11G H -0.3544 0.9986 0.5756 0.056 Uiso 1 1 calc R . .
H11H H -0.3037 1.0170 0.6382 0.056 Uiso 1 1 calc R . .
H11I H -0.3392 0.9353 0.6373 0.056 Uiso 1 1 calc R . .
C12 C 0.0250(3) 0.99523(18) 0.78554(13) 0.0317(6) Uani 1 1 d . . .
C12A C 0.3345(3) 0.43337(18) 1.18816(13) 0.0317(6) Uani 1 1 d . . .
C13 C -0.0530(3) 1.05599(19) 0.82003(14) 0.0341(6) Uani 1 1 d . . .
C13A C 0.2412(3) 0.4127(2) 1.20401(14) 0.0426(8) Uani 1 1 d . . .
C14 C -0.0614(3) 1.1413(2) 0.81303(15) 0.0393(7) Uani 1 1 d . . .
H14 H -0.1159 1.1824 0.8364 0.047 Uiso 1 1 calc R . .
C14A C 0.2542(3) 0.32357(19) 1.19722(15) 0.0365(7) Uani 1 1 d . . .
H14A H 0.1920 0.3064 1.2074 0.044 Uiso 1 1 calc R . .
C15 C 0.0086(3) 1.1667(2) 0.77244(17) 0.0435(8) Uani 1 1 d . . .
C15A C 0.3542(3) 0.26326(19) 1.17647(15) 0.0377(7) Uani 1 1 d . . .
C16 C 0.0864(3) 1.1051(2) 0.73777(16) 0.0429(7) Uani 1 1 d . . .
H16 H 0.1340 1.1220 0.7093 0.051 Uiso 1 1 calc R . .
C16A C 0.4441(3) 0.28910(19) 1.16171(14) 0.0368(7) Uani 1 1 d . . .
H16A H 0.5131 0.2488 1.1477 0.044 Uiso 1 1 calc R . .
C17 C 0.0962(3) 1.01829(19) 0.74385(14) 0.0342(6) Uani 1 1 d . . .
C17A C 0.4357(3) 0.37355(19) 1.16696(13) 0.0328(6) Uani 1 1 d . . .
C18 C -0.1316(3) 1.0306(2) 0.86551(14) 0.0401(7) Uani 1 1 d . . .
H18 H -0.1165 0.9687 0.8616 0.048 Uiso 1 1 calc R . .
C18A C 0.1372(3) 0.47027(19) 1.22554(14) 0.0418(8) Uani 1 1 d . . .
H18A H 0.1404 0.5288 1.2199 0.050 Uiso 1 1 calc R . .
C19 C -0.1043(4) 1.0390(3) 0.93286(17) 0.0589(10) Uani 1 1 d . . .
H19A H -0.0253 1.0019 0.9431 0.088 Uiso 1 1 calc R . .
H19B H -0.1555 1.0218 0.9608 0.088 Uiso 1 1 calc R . .
H19C H -0.1146 1.0986 0.9380 0.088 Uiso 1 1 calc R . .
C19A C 0.1217(3) 0.4511(2) 1.29611(16) 0.0476(8) Uani 1 1 d . . .
H19D H 0.1231 0.3926 1.3038 0.071 Uiso 1 1 calc R . .
H19E H 0.0485 0.4916 1.3092 0.071 Uiso 1 1 calc R . .
H19F H 0.1835 0.4569 1.3199 0.071 Uiso 1 1 calc R . .
C20A C 0.0286(3) 0.4739(2) 1.18971(19) 0.0497(8) Uani 1 1 d . . .
H20A H 0.0347 0.4898 1.1453 0.075 Uiso 1 1 calc R . .
H20B H -0.0389 0.5166 1.2066 0.075 Uiso 1 1 calc R . .
H20C H 0.0220 0.4177 1.1947 0.075 Uiso 1 1 calc R . .
C20 C -0.2578(3) 1.0801(2) 0.84940(18) 0.0490(8) Uani 1 1 d . . .
H20D H -0.2740 1.1417 0.8483 0.074 Uiso 1 1 calc R . .
H20E H -0.3046 1.0643 0.8812 0.074 Uiso 1 1 calc R . .
H20F H -0.2755 1.0660 0.8085 0.074 Uiso 1 1 calc R . .
C21 C 0.0014(3) 1.2591(2) 0.7667(2) 0.0556(10) Uani 1 1 d . . .
H21 H -0.0643 1.2927 0.7921 0.067 Uiso 1 1 calc R . .
C21A C 0.3652(3) 0.1708(2) 1.17035(16) 0.0426(7) Uani 1 1 d . . .
H21A H 0.4390 0.1411 1.1496 0.051 Uiso 1 1 calc R . .
C22 C -0.0203(4) 1.2988(2) 0.6994(2) 0.0632(11) Uani 1 1 d . . .
H22A H 0.0414 1.2655 0.6731 0.095 Uiso 1 1 calc R . .
H22B H -0.0233 1.3578 0.6977 0.095 Uiso 1 1 calc R . .
H22C H -0.0929 1.2985 0.6842 0.095 Uiso 1 1 calc R . .
C22A C 0.2698(4) 0.1654(2) 1.1302(2) 0.0657(11) Uani 1 1 d . . .
H22D H 0.2866 0.1057 1.1221 0.099 Uiso 1 1 calc R . .
H22E H 0.2638 0.2000 1.0906 0.099 Uiso 1 1 calc R . .
H22F H 0.1977 0.1871 1.1523 0.099 Uiso 1 1 calc R . .
C23 C 0.1088(4) 1.2655(3) 0.7935(3) 0.0762(14) Uani 1 1 d . . .
H23A H 0.1188 1.2429 0.8374 0.114 Uiso 1 1 calc R . .
H23B H 0.1018 1.3256 0.7904 0.114 Uiso 1 1 calc R . .
H23C H 0.1749 1.2322 0.7699 0.114 Uiso 1 1 calc R . .
C23A C 0.3680(4) 0.1235(2) 1.2339(2) 0.0595(10) Uani 1 1 d . . .
H23D H 0.2952 0.1499 1.2545 0.089 Uiso 1 1 calc R . .
H23E H 0.4296 0.1267 1.2595 0.089 Uiso 1 1 calc R . .
H23F H 0.3811 0.0635 1.2288 0.089 Uiso 1 1 calc R . .
C24A C 0.5346(3) 0.4011(2) 1.14835(15) 0.0373(7) Uani 1 1 d . . .
H24A H 0.5182 0.4582 1.1647 0.045 Uiso 1 1 calc R . .
C24 C 0.1809(3) 0.9549(2) 0.70455(15) 0.0414(7) Uani 1 1 d . . .
H24 H 0.1691 0.8995 0.7123 0.050 Uiso 1 1 calc R . .
C25 C 0.3036(3) 0.9383(2) 0.72399(17) 0.0492(8) Uani 1 1 d . . .
H25A H 0.3181 0.9916 0.7175 0.074 Uiso 1 1 calc R . .
H25B H 0.3560 0.8953 0.6987 0.074 Uiso 1 1 calc R . .
H25C H 0.3154 0.9173 0.7682 0.074 Uiso 1 1 calc R . .
C25A C 0.6483(3) 0.3412(2) 1.17677(18) 0.0456(8) Uani 1 1 d . . .
H25D H 0.6420 0.3348 1.2223 0.068 Uiso 1 1 calc R . .
H25E H 0.7069 0.3651 1.1662 0.068 Uiso 1 1 calc R . .
H25F H 0.6693 0.2852 1.1602 0.068 Uiso 1 1 calc R . .
C26A C 0.5402(3) 0.4138(2) 1.07732(16) 0.0481(8) Uani 1 1 d . . .
H26A H 0.5512 0.3599 1.0593 0.072 Uiso 1 1 calc R . .
H26B H 0.6039 0.4318 1.0661 0.072 Uiso 1 1 calc R . .
H26C H 0.4689 0.4579 1.0610 0.072 Uiso 1 1 calc R . .
C26 C 0.1609(3) 0.9819(3) 0.63439(16) 0.0496(8) Uani 1 1 d . . .
H26D H 0.0821 0.9912 0.6231 0.074 Uiso 1 1 calc R . .
H26E H 0.2129 0.9367 0.6106 0.074 Uiso 1 1 calc R . .
H26F H 0.1749 1.0350 0.6246 0.074 Uiso 1 1 calc R . .
C27 C 0.7166(4) 0.2762(4) 0.3697(3) 0.0852(15) Uani 1 1 d . . .
H27A H 0.6470 0.3272 0.3626 0.128 Uiso 1 1 calc R . .
H27B H 0.6979 0.2248 0.3690 0.128 Uiso 1 1 calc R . .
H27C H 0.7709 0.2764 0.3367 0.128 Uiso 1 1 calc R . .
C28 C 0.7680(5) 0.2766(5) 0.4314(3) 0.111(2) Uani 1 1 d . . .
H28A H 0.8411 0.2275 0.4370 0.133 Uiso 1 1 calc R . .
H28B H 0.7166 0.2697 0.4649 0.133 Uiso 1 1 calc R . .
C29 C 0.7885(4) 0.3585(3) 0.4374(3) 0.0817(15) Uani 1 1 d . . .
H29A H 0.7172 0.4077 0.4263 0.098 Uiso 1 1 calc R . .
H29B H 0.8468 0.3616 0.4071 0.098 Uiso 1 1 calc R . .
C30 C 0.8277(4) 0.3667(4) 0.5029(3) 0.0936(18) Uani 1 1 d . . .
H30A H 0.7693 0.3647 0.5335 0.112 Uiso 1 1 calc R . .
H30B H 0.8991 0.3179 0.5144 0.112 Uiso 1 1 calc R . .
C31 C 0.8471(4) 0.4486(3) 0.5056(2) 0.0790(14) Uani 1 1 d . . .
H31A H 0.9082 0.4503 0.4768 0.095 Uiso 1 1 calc R . .
H31B H 0.7767 0.4980 0.4935 0.095 Uiso 1 1 calc R . .
C32 C 0.8788(8) 0.4512(6) 0.5676(4) 0.150(3) Uani 1 1 d . . .
H32A H 0.8208 0.4441 0.5959 0.225 Uiso 1 1 calc R . .
H32B H 0.8856 0.5064 0.5725 0.225 Uiso 1 1 calc R . .
H32C H 0.9521 0.4049 0.5777 0.225 Uiso 1 1 calc R . .
C33 C 0.2769(5) 0.4982(3) 0.7313(3) 0.0852(15) Uani 1 1 d . . .
H33A H 0.1967 0.5300 0.7400 0.128 Uiso 1 1 calc R . .
H33B H 0.2842 0.4845 0.6876 0.128 Uiso 1 1 calc R . .
H33C H 0.3216 0.5333 0.7387 0.128 Uiso 1 1 calc R . .
C34 C 0.3202(5) 0.4163(4) 0.7737(3) 0.105(2) Uani 1 1 d . . .
H34A H 0.2795 0.3792 0.7624 0.126 Uiso 1 1 calc R . .
H34B H 0.4018 0.3862 0.7652 0.126 Uiso 1 1 calc R . .
C35 C 0.3083(4) 0.4254(4) 0.8412(3) 0.0866(15) Uani 1 1 d . . .
H35A H 0.2280 0.4608 0.8491 0.104 Uiso 1 1 calc R . .
H35B H 0.3556 0.4573 0.8533 0.104 Uiso 1 1 calc R . .
C36 C 0.3398(6) 0.3453(5) 0.8825(3) 0.112(2) Uani 1 1 d . A .
H36A H 0.4183 0.3080 0.8728 0.134 Uiso 1 1 calc R . .
H36B H 0.2888 0.3152 0.8726 0.134 Uiso 1 1 calc R . .
C37 C 0.3340(8) 0.3564(6) 0.9511(4) 0.146(3) Uani 1 1 d . . .
H37A H 0.3956 0.3021 0.9659 0.175 Uiso 0.379(13) 1 calc PR A 1
H37B H 0.3697 0.3997 0.9515 0.175 Uiso 0.379(13) 1 calc PR A 1
H37C H 0.2572 0.3902 0.9612 0.175 Uiso 0.621(13) 1 d PR A 2
H37D H 0.3816 0.3870 0.9607 0.175 Uiso 0.621(13) 1 d PR A 2
C38 C 0.2700(15) 0.3738(10) 1.0086(9) 0.101(6) Uani 0.379(13) 1 d P A 1
H38A H 0.3194 0.3422 1.0441 0.152 Uiso 0.379(13) 1 calc PR A 1
H38B H 0.2049 0.3556 1.0065 0.152 Uiso 0.379(13) 1 calc PR A 1
H38C H 0.2426 0.4352 1.0137 0.152 Uiso 0.379(13) 1 calc PR A 1
C38A C 0.3706(10) 0.2733(9) 0.9920(4) 0.119(5) Uani 0.621(13) 1 d P A 2
H38D H 0.3809 0.2843 1.0351 0.179 Uiso 0.621(13) 1 calc PR A 2
H38E H 0.4426 0.2335 0.9770 0.179 Uiso 0.621(13) 1 calc PR A 2
H38F H 0.3122 0.2482 0.9904 0.179 Uiso 0.621(13) 1 calc PR A 2

loop_
_atom_site_aniso_label
_atom_site_aniso_U_11
_atom_site_aniso_U_22
_atom_site_aniso_U_33
_atom_site_aniso_U_23
_atom_site_aniso_U_13
_atom_site_aniso_U_12
Br1 0.0717(2) 0.0525(2) 0.03200(19) 0.00771(15) -0.01740(16) -0.03886(19)
C1B 0.0377(15) 0.0262(13) 0.0256(14) -0.0002(11) -0.0047(11) -0.0136(12)
C1 0.0407(16) 0.0333(15) 0.0282(15) 0.0008(12) -0.0048(12) -0.0171(13)
C1A 0.0335(15) 0.0358(15) 0.0264(14) -0.0010(12) -0.0061(11) -0.0136(12)
B1 0.048(2) 0.0448(19) 0.0298(18) -0.0031(15) -0.0001(14) -0.0283(17)
Br2 0.0586(2) 0.0543(2) 0.03465(19) -0.01394(15) 0.00029(15) -0.03116(18)
C2A 0.0351(15) 0.0273(13) 0.0235(14) -0.0024(11) -0.0035(11) -0.0075(12)
B2 0.0299(16) 0.0291(16) 0.0260(16) -0.0008(13) -0.0012(12) -0.0072(13)
C2B 0.0323(14) 0.0312(14) 0.0228(14) 0.0012(11) -0.0019(10) -0.0143(12)
C2 0.0391(16) 0.0398(16) 0.0290(15) -0.0021(13) -0.0018(12) -0.0201(13)
Br3 0.04696(19) 0.02834(16) 0.03023(17) -0.00265(12) -0.00869(13) -0.01345(13)
C3A 0.0406(16) 0.0274(14) 0.0258(14) -0.0022(11) -0.0013(12) -0.0119(12)
C3B 0.0358(15) 0.0326(14) 0.0212(13) 0.0036(11) -0.0071(11) -0.0128(12)
C3 0.0403(16) 0.0361(16) 0.0386(17) -0.0085(13) 0.0014(13) -0.0188(13)
B3 0.0325(17) 0.0325(17) 0.0290(17) 0.0002(14) -0.0058(13) -0.0143(14)
Br4 0.04692(19) 0.03554(17) 0.02538(16) 0.00057(13) -0.01187(12) -0.01671(14)
C4A 0.0350(15) 0.0314(14) 0.0266(14) -0.0016(12) -0.0003(11) -0.0150(12)
C4B 0.0344(15) 0.0292(14) 0.0251(14) -0.0016(11) 0.0000(11) -0.0149(12)
C4 0.0373(16) 0.0284(14) 0.0348(16) -0.0013(12) -0.0038(12) -0.0129(12)
C4BC 0.0347(15) 0.0296(14) 0.0217(14) 0.0012(11) -0.0052(11) -0.0133(12)
C4BB 0.0357(15) 0.0271(14) 0.0237(14) -0.0009(11) -0.0032(11) -0.0130(12)
C4AC 0.0333(14) 0.0245(13) 0.0220(14) -0.0009(11) -0.0027(11) -0.0066(11)
C4AA 0.0361(15) 0.0301(14) 0.0247(14) -0.0032(12) -0.0048(11) -0.0117(12)
C4BA 0.0389(15) 0.0257(13) 0.0249(14) 0.0035(11) -0.0063(11) -0.0122(12)
C4AB 0.0346(15) 0.0276(13) 0.0188(13) -0.0032(11) -0.0024(10) -0.0080(11)
B4 0.0347(17) 0.0319(16) 0.0259(16) 0.0016(13) -0.0028(12) -0.0157(14)
C5 0.0364(15) 0.0254(13) 0.0310(15) 0.0007(12) -0.0022(11) -0.0112(12)
C5B 0.0419(16) 0.0246(13) 0.0248(14) 0.0041(11) -0.0071(11) -0.0121(12)
C5A 0.0375(15) 0.0270(13) 0.0268(14) -0.0010(11) -0.0059(11) -0.0127(12)
C6 0.0334(15) 0.0288(14) 0.0250(14) 0.0036(11) -0.0042(11) -0.0099(12)
C6B 0.0413(16) 0.0241(13) 0.0274(15) 0.0010(11) -0.0049(12) -0.0141(12)
C6A 0.0388(16) 0.0295(14) 0.0252(14) -0.0022(12) -0.0087(11) -0.0129(12)
C7 0.0351(15) 0.0283(13) 0.0213(13) -0.0005(11) -0.0017(11) -0.0118(12)
C7A 0.0392(15) 0.0257(13) 0.0231(14) -0.0013(11) -0.0048(11) -0.0125(12)
C7B 0.0377(15) 0.0274(14) 0.0264(14) 0.0009(11) -0.0062(11) -0.0155(12)
C8 0.0371(15) 0.0246(13) 0.0248(14) -0.0003(11) -0.0024(11) -0.0115(12)
C8A 0.0355(15) 0.0283(14) 0.0233(14) 0.0013(11) -0.0043(11) -0.0124(12)
C8B 0.0370(15) 0.0256(13) 0.0256(14) 0.0038(11) -0.0087(11) -0.0120(12)
C8BA 0.0358(15) 0.0245(13) 0.0266(14) 0.0010(11) -0.0061(11) -0.0123(11)
C8AA 0.0423(16) 0.0307(14) 0.0274(15) -0.0021(12) -0.0036(12) -0.0181(13)
C8AB 0.0364(15) 0.0313(14) 0.0232(14) -0.0009(12) -0.0060(11) -0.0132(12)
C9A 0.0385(16) 0.0309(14) 0.0280(15) -0.0005(12) -0.0026(11) -0.0172(12)
C9BB 0.0470(17) 0.0267(14) 0.0267(15) 0.0001(12) -0.0134(12) -0.0130(13)
C9BC 0.0360(15) 0.0268(14) 0.0243(14) 0.0018(11) -0.0059(11) -0.0120(12)
C9BA 0.0363(15) 0.0329(15) 0.0237(14) -0.0004(12) -0.0032(11) -0.0127(12)
C9B 0.0439(17) 0.0480(18) 0.0261(15) 0.0082(13) -0.0102(12) -0.0247(15)
C9 0.0448(17) 0.0287(14) 0.0259(15) 0.0009(12) -0.0100(12) -0.0157(13)
C10B 0.0512(19) 0.0305(15) 0.047(2) -0.0077(14) -0.0213(15) -0.0048(14)
C10 0.060(2) 0.0358(16) 0.0292(16) 0.0046(13) -0.0128(14) -0.0255(15)
C10A 0.097(3) 0.063(2) 0.0350(19) 0.0143(17) -0.0278(18) -0.058(2)
C11B 0.069(2) 0.0340(16) 0.0263(15) 0.0058(13) -0.0167(14) -0.0269(15)
C11A 0.043(2) 0.095(3) 0.0414(19) 0.029(2) -0.0102(15) -0.030(2)
C11 0.0450(17) 0.0295(15) 0.0327(16) 0.0001(13) -0.0130(13) -0.0086(13)
C12 0.0409(16) 0.0317(15) 0.0228(14) 0.0015(12) -0.0121(11) -0.0139(12)
C12A 0.0429(16) 0.0293(14) 0.0237(14) 0.0010(12) -0.0106(11) -0.0144(12)
C13 0.0379(16) 0.0338(15) 0.0275(15) 0.0021(12) -0.0098(12) -0.0102(13)
C13A 0.0321(16) 0.074(2) 0.0247(15) 0.0278(15) -0.0146(12) -0.0294(16)
C14 0.0457(18) 0.0326(15) 0.0391(17) -0.0051(13) -0.0059(13) -0.0132(14)
C14A 0.0407(17) 0.0335(15) 0.0405(17) -0.0013(13) -0.0033(13) -0.0199(13)
C15 0.0470(19) 0.0327(16) 0.051(2) -0.0061(15) -0.0076(15) -0.0142(14)
C15A 0.0468(18) 0.0340(16) 0.0340(16) -0.0016(13) -0.0075(13) -0.0167(14)
C16 0.0468(18) 0.0429(18) 0.0434(19) 0.0038(15) -0.0030(14) -0.0232(15)
C16A 0.0423(17) 0.0321(15) 0.0357(17) -0.0046(13) -0.0033(13) -0.0128(13)
C17 0.0430(17) 0.0365(15) 0.0289(15) -0.0040(13) -0.0054(12) -0.0210(13)
C17A 0.0391(16) 0.0336(15) 0.0273(15) -0.0032(12) -0.0054(12) -0.0147(13)
C18 0.0442(18) 0.0374(16) 0.0322(16) -0.0004(13) -0.0005(13) -0.0081(14)
C18A 0.075(2) 0.0222(14) 0.0303(16) 0.0022(12) -0.0066(15) -0.0212(15)
C19 0.066(2) 0.068(2) 0.0341(19) -0.0063(18) 0.0032(16) -0.014(2)
C19A 0.058(2) 0.0422(18) 0.045(2) -0.0028(15) 0.0090(16) -0.0213(16)
C20A 0.0386(18) 0.0457(19) 0.065(2) -0.0044(17) -0.0032(16) -0.0156(15)
C20 0.0434(19) 0.0403(18) 0.056(2) 0.0018(16) 0.0006(15) -0.0080(15)
C21 0.056(2) 0.0369(18) 0.077(3) -0.0082(18) 0.0088(19) -0.0198(16)
C21A 0.0513(19) 0.0312(16) 0.048(2) -0.0081(14) -0.0014(15) -0.0171(14)
C22 0.061(2) 0.0319(18) 0.096(3) 0.0063(19) 0.009(2) -0.0183(17)
C22A 0.081(3) 0.043(2) 0.081(3) -0.011(2) -0.021(2) -0.030(2)
C23 0.085(3) 0.053(2) 0.108(4) -0.017(2) -0.002(3) -0.043(2)
C23A 0.085(3) 0.0353(18) 0.063(3) 0.0006(17) -0.008(2) -0.0276(19)
C24A 0.0379(16) 0.0344(15) 0.0412(18) -0.0072(13) 0.0002(13) -0.0142(13)
C24 0.0467(18) 0.0438(17) 0.0383(18) -0.0040(14) 0.0079(14) -0.0221(15)
C25 0.049(2) 0.052(2) 0.0429(19) 0.0009(16) 0.0026(15) -0.0152(16)
C25A 0.0398(18) 0.0453(18) 0.054(2) -0.0119(16) -0.0030(15) -0.0160(15)
C26A 0.0472(19) 0.058(2) 0.0430(19) -0.0037(16) 0.0054(15) -0.0240(17)
C26 0.050(2) 0.064(2) 0.0389(19) -0.0068(17) 0.0035(15) -0.0244(17)
C27 0.049(2) 0.090(4) 0.104(4) 0.012(3) 0.009(2) -0.015(2)
C28 0.073(3) 0.136(5) 0.139(6) 0.042(4) -0.016(3) -0.065(4)
C29 0.057(3) 0.072(3) 0.102(4) 0.001(3) 0.015(3) -0.010(2)
C30 0.060(3) 0.085(4) 0.130(5) 0.021(3) 0.022(3) -0.027(3)
C31 0.058(3) 0.081(3) 0.076(3) 0.010(3) 0.001(2) -0.004(2)
C32 0.180(9) 0.137(7) 0.134(7) -0.010(6) 0.014(6) -0.058(6)
C33 0.110(4) 0.077(3) 0.086(4) -0.019(3) 0.014(3) -0.052(3)
C34 0.088(4) 0.129(5) 0.101(5) -0.061(4) -0.002(3) -0.033(4)
C35 0.067(3) 0.093(4) 0.105(4) -0.025(3) 0.000(3) -0.032(3)
C36 0.115(5) 0.144(6) 0.100(5) -0.011(4) -0.021(4) -0.075(5)
C37 0.172(8) 0.189(9) 0.100(6) 0.019(6) -0.023(5) -0.098(7)
C38 0.097(12) 0.072(10) 0.133(16) 0.006(9) -0.017(10) -0.033(9)
C38A 0.145(10) 0.195(13) 0.064(6) 0.038(7) -0.031(5) -0.127(10)

loop_
_atom_type_symbol
_atom_type_description
_atom_type_scat_dispersion_real
_atom_type_scat_dispersion_imag
_atom_type_scat_source
C C 0.0181 0.0091 'International Tables Vol C Tables 4.2.6.8 and 6.1.1.4'
H H 0.0000 0.0000 'International Tables Vol C Tables 4.2.6.8 and 6.1.1.4'
B B 0.0090 0.0039 'International Tables Vol C Tables 4.2.6.8 and 6.1.1.4'
Br Br -0.6763 1.2805 'International Tables Vol C Tables 4.2.6.8 and 6.1.1.4'

loop_
_geom_angle_atom_site_label_1
_geom_angle_atom_site_label_2
_geom_angle_atom_site_label_3
_geom_angle
C9BC C1B C2B 120.4(3)
C9BC C1B H1B 119.8
C2B C1B H1B 119.8
C9A C1 C2 120.3(3)
C9A C1 H1 119.8
C2 C1 H1 119.8
C9BA C1A C2A 120.4(3)
C9BA C1A H1A 119.8
C2A C1A H1A 119.8
C2 B1 Br2 122.3(3)
C2 B1 Br1 121.4(2)
Br2 B1 Br1 116.35(18)
C1A C2A C3A 118.0(2)
C1A C2A B2 123.6(3)
C3A C2A B2 118.4(3)
C7 B2 C2A 122.6(3)
C7 B2 C12 119.8(2)
C2A B2 C12 117.6(3)
C3B C2B C1B 117.7(3)
C3B C2B B4 120.5(2)
C1B C2B B4 121.7(3)
C3 C2 C1 118.5(3)
C3 C2 B1 121.0(3)
C1 C2 B1 120.5(3)
C4AA C3A C2A 121.9(3)
C4AA C3A H3A 119.0
C2A C3A H3A 119.0
C4BA C3B C2B 122.2(3)
C4BA C3B H3B 118.9
C2B C3B H3B 118.9
C4 C3 C2 121.8(3)
C4 C3 H3 119.1
C2 C3 H3 119.1
C7B B3 C7A 120.1(3)
C7B B3 C12A 120.1(2)
C7A B3 C12A 119.6(3)
C4 C4A C9A 120.4(3)
C4 C4A C4B 131.1(3)
C9A C4A C4B 108.5(2)
C5 C4B C8A 120.1(3)
C5 C4B C4A 131.5(3)
C8A C4B C4A 108.4(2)
C3 C4 C4A 118.7(3)
C3 C4 H4 120.6
C4A C4 H4 120.6
C8BA C4BC C5B 120.3(3)
C8BA C4BC C4BB 108.7(2)
C5B C4BC C4BB 131.0(2)
C4BA C4BB C9BC 120.6(3)
C4BA C4BB C4BC 130.7(3)
C9BC C4BB C4BC 108.7(2)
C8AB C4AC C5A 120.9(3)
C8AB C4AC C4AB 108.9(2)
C5A C4AC C4AB 130.2(3)
C4AB C4AA C3A 118.6(3)
C4AB C4AA H4AA 120.7
C3A C4AA H4AA 120.7
C3B C4BA C4BB 118.8(3)
C3B C4BA H4BA 120.6
C4BB C4BA H4BA 120.6
C4AA C4AB C9BA 120.8(2)
C4AA C4AB C4AC 131.1(3)
C9BA C4AB C4AC 108.1(2)
C2B B4 Br4 122.6(2)
C2B B4 Br3 122.2(2)
Br4 B4 Br3 115.24(17)
C6 C5 C4B 118.6(3)
C6 C5 H5 120.7
C4B C5 H5 120.7
C6B C5B C4BC 118.7(2)
C6B C5B H5B 120.6
C4BC C5B H5B 120.6
C6A C5A C4AC 118.3(3)
C6A C5A H5A 120.9
C4AC C5A H5A 120.9
C5 C6 C7 122.9(3)
C5 C6 H6 118.6
C7 C6 H6 118.6
C5B C6B C7B 122.3(3)
C5B C6B H6B 118.9
C7B C6B H6B 118.9
C5A C6A C7A 122.1(3)
C5A C6A H6A 118.9
C7A C6A H6A 118.9
C6 C7 C8 117.2(3)
C6 C7 B2 123.4(2)
C8 C7 B2 119.2(2)
C6A C7A C8AA 118.2(3)
C6A C7A B3 120.2(3)
C8AA C7A B3 121.5(3)
C6B C7B C8B 117.7(3)
C6B C7B B3 119.9(3)
C8B C7B B3 122.3(2)
C8A C8 C7 120.9(3)
C8A C8 H8 119.6
C7 C8 H8 119.6
C8 C8A C4B 120.3(3)
C8 C8A C9 128.7(3)
C4B C8A C9 111.0(2)
C8BA C8B C7B 120.4(2)
C8BA C8B H8B 119.8
C7B C8B H8B 119.8
C8B C8BA C4BC 120.6(3)
C8B C8BA C9BB 128.7(2)
C4BC C8BA C9BB 110.7(2)
C8AB C8AA C7A 120.1(3)
C8AB C8AA H8AA 120.0
C7A C8AA H8AA 120.0
C8AA C8AB C4AC 120.3(3)
C8AA C8AB C9B 128.8(3)
C4AC C8AB C9B 110.9(2)
C1 C9A C4A 120.3(3)
C1 C9A C9 128.8(3)
C4A C9A C9 110.9(2)
C9BC C9BB C8BA 101.1(2)
C9BC C9BB C11B 111.0(2)
C8BA C9BB C11B 109.9(2)
C9BC C9BB C10B 112.2(3)
C8BA C9BB C10B 112.2(2)
C11B C9BB C10B 110.2(3)
C1B C9BC C4BB 120.3(3)
C1B C9BC C9BB 128.9(2)
C4BB C9BC C9BB 110.8(2)
C1A C9BA C4AB 120.1(3)
C1A C9BA C9B 129.1(3)
C4AB C9BA C9B 110.8(2)
C8AB C9B C9BA 101.2(2)
C8AB C9B C11A 110.3(3)
C9BA C9B C11A 110.0(3)
C8AB C9B C10A 112.5(3)
C9BA C9B C10A 111.7(3)
C11A C9B C10A 110.7(3)
C8A C9 C9A 101.2(2)
C8A C9 C10 111.9(2)
C9A C9 C10 111.0(2)
C8A C9 C11 110.5(2)
C9A C9 C11 111.8(2)
C10 C9 C11 110.2(2)
C9BB C10B H10A 109.5
C9BB C10B H10B 109.5
H10A C10B H10B 109.5
C9BB C10B H10C 109.5
H10A C10B H10C 109.5
H10B C10B H10C 109.5
C9 C10 H10D 109.5
C9 C10 H10E 109.5
H10D C10 H10E 109.5
C9 C10 H10F 109.5
H10D C10 H10F 109.5
H10E C10 H10F 109.5
C9B C10A H10G 109.5
C9B C10A H10H 109.5
H10G C10A H10H 109.5
C9B C10A H10I 109.5
H10G C10A H10I 109.5
H10H C10A H10I 109.5
C9BB C11B H11A 109.5
C9BB C11B H11B 109.5
H11A C11B H11B 109.5
C9BB C11B H11C 109.5
H11A C11B H11C 109.5
H11B C11B H11C 109.5
C9B C11A H11D 109.5
C9B C11A H11E 109.5
H11D C11A H11E 109.5
C9B C11A H11F 109.5
H11D C11A H11F 109.5
H11E C11A H11F 109.5
C9 C11 H11G 109.5
C9 C11 H11H 109.5
H11G C11 H11H 109.5
C9 C11 H11I 109.5
H11G C11 H11I 109.5
H11H C11 H11I 109.5
C13 C12 C17 120.5(3)
C13 C12 B2 119.0(3)
C17 C12 B2 120.3(3)
C13A C12A C17A 122.5(3)
C13A C12A B3 118.8(3)
C17A C12A B3 118.7(3)
C12 C13 C14 120.4(3)
C12 C13 C18 120.4(3)
C14 C13 C18 119.2(3)
C12A C13A C18A 124.9(3)
C12A C13A C14A 115.6(3)
C18A C13A C14A 119.5(3)
C15 C14 C13 120.8(3)
C15 C14 H14 119.6
C13 C14 H14 119.6
C15A C14A C13A 122.7(3)
C15A C14A H14A 118.7
C13A C14A H14A 118.7
C14 C15 C16 118.3(3)
C14 C15 C21 120.4(3)
C16 C15 C21 121.3(3)
C16A C15A C14A 118.1(3)
C16A C15A C21A 120.5(3)
C14A C15A C21A 121.3(3)
C15 C16 C17 121.9(3)
C15 C16 H16 119.0
C17 C16 H16 119.0
C15A C16A C17A 121.4(3)
C15A C16A H16A 119.3
C17A C16A H16A 119.3
C12 C17 C16 118.0(3)
C12 C17 C24 122.5(3)
C16 C17 C24 119.5(3)
C16A C17A C12A 119.7(3)
C16A C17A C24A 120.4(3)
C12A C17A C24A 119.9(3)
C19 C18 C13 111.4(3)
C19 C18 C20 111.4(3)
C13 C18 C20 112.5(3)
C19 C18 H18 107.1
C13 C18 H18 107.1
C20 C18 H18 107.1
C13A C18A C19A 111.7(3)
C13A C18A C20A 115.0(3)
C19A C18A C20A 108.3(3)
C13A C18A H18A 107.2
C19A C18A H18A 107.2
C20A C18A H18A 107.2
C18 C19 H19A 109.5
C18 C19 H19B 109.5
H19A C19 H19B 109.5
C18 C19 H19C 109.5
H19A C19 H19C 109.5
H19B C19 H19C 109.5
C18A C19A H19D 109.5
C18A C19A H19E 109.5
H19D C19A H19E 109.5
C18A C19A H19F 109.5
H19D C19A H19F 109.5
H19E C19A H19F 109.5
C18A C20A H20A 109.5
C18A C20A H20B 109.5
H20A C20A H20B 109.5
C18A C20A H20C 109.5
H20A C20A H20C 109.5
H20B C20A H20C 109.5
C18 C20 H20D 109.5
C18 C20 H20E 109.5
H20D C20 H20E 109.5
C18 C20 H20F 109.5
H20D C20 H20F 109.5
H20E C20 H20F 109.5
C15 C21 C23 110.6(3)
C15 C21 C22 112.1(3)
C23 C21 C22 110.6(4)
C15 C21 H21 107.8
C23 C21 H21 107.8
C22 C21 H21 107.8
C23A C21A C22A 109.6(3)
C23A C21A C15A 111.2(3)
C22A C21A C15A 112.3(3)
C23A C21A H21A 107.9
C22A C21A H21A 107.9
C15A C21A H21A 107.9
C21 C22 H22A 109.5
C21 C22 H22B 109.5
H22A C22 H22B 109.5
C21 C22 H22C 109.5
H22A C22 H22C 109.5
H22B C22 H22C 109.5
C21A C22A H22D 109.5
C21A C22A H22E 109.5
H22D C22A H22E 109.5
C21A C22A H22F 109.5
H22D C22A H22F 109.5
H22E C22A H22F 109.5
C21 C23 H23A 109.5
C21 C23 H23B 109.5
H23A C23 H23B 109.5
C21 C23 H23C 109.5
H23A C23 H23C 109.5
H23B C23 H23C 109.5
C21A C23A H23D 109.5
C21A C23A H23E 109.5
H23D C23A H23E 109.5
C21A C23A H23F 109.5
H23D C23A H23F 109.5
H23E C23A H23F 109.5
C25A C24A C17A 113.5(3)
C25A C24A C26A 111.5(3)
C17A C24A C26A 110.4(3)
C25A C24A H24A 107.0
C17A C24A H24A 107.0
C26A C24A H24A 107.0
C17 C24 C25 111.8(3)
C17 C24 C26 112.2(3)
C25 C24 C26 111.2(3)
C17 C24 H24 107.1
C25 C24 H24 107.1
C26 C24 H24 107.1
C24 C25 H25A 109.5
C24 C25 H25B 109.5
H25A C25 H25B 109.5
C24 C25 H25C 109.5
H25A C25 H25C 109.5
H25B C25 H25C 109.5
C24A C25A H25D 109.5
C24A C25A H25E 109.5
H25D C25A H25E 109.5
C24A C25A H25F 109.5
H25D C25A H25F 109.5
H25E C25A H25F 109.5
C24A C26A H26A 109.5
C24A C26A H26B 109.5
H26A C26A H26B 109.5
C24A C26A H26C 109.5
H26A C26A H26C 109.5
H26B C26A H26C 109.5
C24 C26 H26D 109.5
C24 C26 H26E 109.5
H26D C26 H26E 109.5
C24 C26 H26F 109.5
H26D C26 H26F 109.5
H26E C26 H26F 109.5
C28 C27 H27A 109.5
C28 C27 H27B 109.5
H27A C27 H27B 109.5
C28 C27 H27C 109.5
H27A C27 H27C 109.5
H27B C27 H27C 109.5
C27 C28 C29 111.9(5)
C27 C28 H28A 109.2
C29 C28 H28A 109.2
C27 C28 H28B 109.2
C29 C28 H28B 109.2
H28A C28 H28B 107.9
C28 C29 C30 113.8(5)
C28 C29 H29A 108.8
C30 C29 H29A 108.8
C28 C29 H29B 108.8
C30 C29 H29B 108.8
H29A C29 H29B 107.7
C31 C30 C29 111.1(5)
C31 C30 H30A 109.4
C29 C30 H30A 109.4
C31 C30 H30B 109.4
C29 C30 H30B 109.4
H30A C30 H30B 108.0
C32 C31 C30 106.6(6)
C32 C31 H31A 110.4
C30 C31 H31A 110.4
C32 C31 H31B 110.4
C30 C31 H31B 110.4
H31A C31 H31B 108.6
C31 C32 H32A 109.5
C31 C32 H32B 109.5
H32A C32 H32B 109.5
C31 C32 H32C 109.5
H32A C32 H32C 109.5
H32B C32 H32C 109.5
C34 C33 H33A 109.5
C34 C33 H33B 109.5
H33A C33 H33B 109.5
C34 C33 H33C 109.5
H33A C33 H33C 109.5
H33B C33 H33C 109.5
C35 C34 C33 116.4(5)
C35 C34 H34A 108.2
C33 C34 H34A 108.2
C35 C34 H34B 108.2
C33 C34 H34B 108.2
H34A C34 H34B 107.3
C34 C35 C36 116.5(6)
C34 C35 H35A 108.2
C36 C35 H35A 108.2
C34 C35 H35B 108.2
C36 C35 H35B 108.2
H35A C35 H35B 107.3
C35 C36 C37 115.3(7)
C35 C36 H36A 108.5
C37 C36 H36A 108.5
C35 C36 H36B 108.5
C37 C36 H36B 108.5
H36A C36 H36B 107.5
C38 C37 C36 150.9(10)
C38 C37 C38A 73.0(8)
C36 C37 C38A 114.0(9)
C38 C37 H37A 98.9
C36 C37 H37A 98.9
C38A C37 H37A 31.5
C38 C37 H37B 98.9
C36 C37 H37B 98.9
C38A C37 H37B 124.9
H37A C37 H37B 103.9
C38 C37 H37C 44.9
C36 C37 H37C 109.0
C38A C37 H37C 108.3
H37A C37 H37C 139.4
H37B C37 H37C 100.3
C38 C37 H37D 94.1
C36 C37 H37D 108.9
C38A C37 H37D 108.5
H37A C37 H37D 89.4
H37B C37 H37D 16.3
H37C C37 H37D 107.9
C37 C38 H37C 41.1
C37 C38 H38A 109.5
H37C C38 H38A 150.6
C37 C38 H38B 109.5
H37C C38 H38B 86.4
C37 C38 H38C 109.5
H37C C38 H38C 86.9
C37 C38A H38D 109.5
C37 C38A H38E 109.5
H38D C38A H38E 109.5
C37 C38A H38F 109.5
H38D C38A H38F 109.5
H38E C38A H38F 109.5

loop_
_geom_bond_atom_site_label_1
_geom_bond_atom_site_label_2
_geom_bond_distance
Br1 B1 1.920(4)
C1B C9BC 1.380(4)
C1B C2B 1.420(4)
C1B H1B 0.9500
C1 C9A 1.375(4)
C1 C2 1.411(4)
C1 H1 0.9500
C1A C9BA 1.382(4)
C1A C2A 1.404(4)
C1A H1A 0.9500
B1 C2 1.535(5)
B1 Br2 1.914(4)
C2A C3A 1.409(4)
C2A B2 1.571(4)
B2 C7 1.561(4)
B2 C12 1.583(4)
C2B C3B 1.409(4)
C2B B4 1.526(4)
C2 C3 1.404(4)
Br3 B4 1.923(3)
C3A C4AA 1.388(4)
C3A H3A 0.9500
C3B C4BA 1.381(4)
C3B H3B 0.9500
C3 C4 1.383(4)
C3 H3 0.9500
B3 C7B 1.567(4)
B3 C7A 1.573(4)
B3 C12A 1.586(4)
Br4 B4 1.919(3)
C4A C4 1.400(4)
C4A C9A 1.405(4)
C4A C4B 1.459(4)
C4B C5 1.403(4)
C4B C8A 1.405(4)
C4 H4 0.9500
C4BC C8BA 1.400(4)
C4BC C5B 1.400(4)
C4BC C4BB 1.456(4)
C4BB C4BA 1.396(4)
C4BB C9BC 1.400(4)
C4AC C8AB 1.389(4)
C4AC C5A 1.392(4)
C4AC C4AB 1.470(4)
C4AA C4AB 1.383(4)
C4AA H4AA 0.9500
C4BA H4BA 0.9500
C4AB C9BA 1.402(4)
C5 C6 1.375(4)
C5 H5 0.9500
C5B C6B 1.384(4)
C5B H5B 0.9500
C5A C6A 1.384(4)
C5A H5A 0.9500
C6 C7 1.411(4)
C6 H6 0.9500
C6B C7B 1.409(4)
C6B H6B 0.9500
C6A C7A 1.396(4)
C6A H6A 0.9500
C7 C8 1.414(4)
C7A C8AA 1.410(4)
C7B C8B 1.417(4)
C8 C8A 1.378(4)
C8 H8 0.9500
C8A C9 1.518(4)
C8B C8BA 1.379(4)
C8B H8B 0.9500
C8BA C9BB 1.526(4)
C8AA C8AB 1.379(4)
C8AA H8AA 0.9500
C8AB C9B 1.523(4)
C9A C9 1.519(4)
C9BB C9BC 1.524(4)
C9BB C11B 1.533(4)
C9BB C10B 1.539(5)
C9BA C9B 1.526(4)
C9B C11A 1.533(5)
C9B C10A 1.534(5)
C9 C10 1.538(4)
C9 C11 1.540(4)
C10B H10A 0.9800
C10B H10B 0.9800
C10B H10C 0.9800
C10 H10D 0.9800
C10 H10E 0.9800
C10 H10F 0.9800
C10A H10G 0.9800
C10A H10H 0.9800
C10A H10I 0.9800
C11B H11A 0.9800
C11B H11B 0.9800
C11B H11C 0.9800
C11A H11D 0.9800
C11A H11E 0.9800
C11A H11F 0.9800
C11 H11G 0.9800
C11 H11H 0.9800
C11 H11I 0.9800
C12 C13 1.390(4)
C12 C17 1.392(4)
C12A C13A 1.377(4)
C12A C17A 1.404(4)
C13 C14 1.399(4)
C13 C18 1.530(4)
C13A C18A 1.415(5)
C13A C14A 1.470(5)
C14 C15 1.386(5)
C14 H14 0.9500
C14A C15A 1.394(5)
C14A H14A 0.9500
C15 C16 1.398(5)
C15 C21 1.522(5)
C15A C16A 1.383(5)
C15A C21A 1.531(4)
C16 C17 1.418(4)
C16 H16 0.9500
C16A C17A 1.402(4)
C16A H16A 0.9500
C17 C24 1.511(4)
C17A C24A 1.523(4)
C18 C19 1.523(5)
C18 C20 1.533(5)
C18 H18 1.0000
C18A C19A 1.549(4)
C18A C20A 1.562(5)
C18A H18A 1.0000
C19 H19A 0.9800
C19 H19B 0.9800
C19 H19C 0.9800
C19A H19D 0.9800
C19A H19E 0.9800
C19A H19F 0.9800
C20A H20A 0.9800
C20A H20B 0.9800
C20A H20C 0.9800
C20 H20D 0.9800
C20 H20E 0.9800
C20 H20F 0.9800
C21 C23 1.526(6)
C21 C22 1.528(6)
C21 H21 1.0000
C21A C23A 1.518(5)
C21A C22A 1.526(5)
C21A H21A 1.0000
C22 H22A 0.9800
C22 H22B 0.9800
C22 H22C 0.9800
C22A H22D 0.9800
C22A H22E 0.9800
C22A H22F 0.9800
C23 H23A 0.9800
C23 H23B 0.9800
C23 H23C 0.9800
C23A H23D 0.9800
C23A H23E 0.9800
C23A H23F 0.9800
C24A C25A 1.522(5)
C24A C26A 1.528(5)
C24A H24A 1.0000
C24 C25 1.529(5)
C24 C26 1.535(5)
C24 H24 1.0000
C25 H25A 0.9800
C25 H25B 0.9800
C25 H25C 0.9800
C25A H25D 0.9800
C25A H25E 0.9800
C25A H25F 0.9800
C26A H26A 0.9800
C26A H26B 0.9800
C26A H26C 0.9800
C26 H26D 0.9800
C26 H26E 0.9800
C26 H26F 0.9800
C27 C28 1.488(8)
C27 H27A 0.9800
C27 H27B 0.9800
C27 H27C 0.9800
C28 C29 1.512(8)
C28 H28A 0.9900
C28 H28B 0.9900
C29 C30 1.533(8)
C29 H29A 0.9900
C29 H29B 0.9900
C30 C31 1.493(8)
C30 H30A 0.9900
C30 H30B 0.9900
C31 C32 1.407(10)
C31 H31A 0.9900
C31 H31B 0.9900
C32 H32A 0.9800
C32 H32B 0.9800
C32 H32C 0.9800
C33 C34 1.513(8)
C33 H33A 0.9800
C33 H33B 0.9800
C33 H33C 0.9800
C34 C35 1.470(8)
C34 H34A 0.9900
C34 H34B 0.9900
C35 C36 1.479(9)
C35 H35A 0.9900
C35 H35B 0.9900
C36 C37 1.499(10)
C36 H36A 0.9900
C36 H36B 0.9900
C37 C38 1.46(2)
C37 C38A 1.510(13)
C37 H37A 0.9900
C37 H37B 0.9900
C37 H37C 0.9598
C37 H37D 0.9604
C38 H37C 1.0308
C38 H38A 0.9800
C38 H38B 0.9800
C38 H38C 0.9800
C38A H38D 0.9800
C38A H38E 0.9800
C38A H38F 0.9800

loop_
_platon_squeeze_void_nr
_platon_squeeze_void_average_x
_platon_squeeze_void_average_y
_platon_squeeze_void_average_z
_platon_squeeze_void_volume
_platon_squeeze_void_count_electrons
_platon_squeeze_void_content
1 -0.014 0.158 0.563 24 2 ' '
2 0.014 0.842 0.437 24 1 ' '
3 0.500 0.000 1.000 339 57 ' '
